data_2205472
loop_
_publ_author_name
'Liang-Zhong Xu'
'Xi-Liu Ma'
'Hai-Bin Song'
'Qi Zhu'
'Ya-Xun Yang'

_publ_section_title
;
 1-(4,6-Dimethylpyrimidin-2-ylsulfanyl)-3,3-dimethylbutan-2-one
;
_journal_issue 4
_journal_name_full 'Acta Crystallographica Section E'
_journal_page_first o1180
_journal_page_last o1181
_journal_paper_doi 10.1107/S1600536805009372
_journal_volume 61
_journal_year 2005
_chemical_formula_iupac 'C12 H18 N2 O S'
_chemical_formula_moiety 'C12 H18 N2 O S'
_chemical_formula_sum 'C12 H18 N2 O S'
_chemical_formula_weight 238.34
_chemical_name_systematic
;
1-(4,6-Dimethylpyrimidin-2-ylsulfanyl)-3,3-dimethylbutan-2-one
;
_space_group_IT_number 14
_symmetry_cell_setting monoclinic
_symmetry_space_group_name_Hall '-P 2ybc'
_symmetry_space_group_name_H-M 'P 1 21/c 1'
_atom_sites_solution_hydrogens geom
_atom_sites_solution_primary direct
_atom_sites_solution_secondary difmap
_audit_creation_method SHELXL-97
_cell_angle_alpha 90.00
_cell_angle_beta 94.967(2)
_cell_angle_gamma 90.00
_cell_formula_units_Z 4
_cell_length_a 8.8654(15)
_cell_length_b 21.938(4)
_cell_length_c 6.7526(12)
_cell_measurement_reflns_used 1167
_cell_measurement_temperature 293(2)
_cell_measurement_theta_max 19.53
_cell_measurement_theta_min 2.31
_cell_volume 1308.4(4)
_computing_cell_refinement SMART
_computing_data_collection 'SMART (Bruker, 1998)'
_computing_data_reduction 'SAINT (Bruker, 1999)'
_computing_molecular_graphics 'SHELXTL (Bruker, 1999) and PLATON (Spek, 2003)'
_computing_publication_material SHELXTL
_computing_structure_refinement 'SHELXL97 (Sheldrick, 1997)'
_computing_structure_solution 'SHELXS97 (Sheldrick, 1997)'
_diffrn_ambient_temperature 293(2)
_diffrn_measured_fraction_theta_full 0.999
_diffrn_measured_fraction_theta_max 0.999
_diffrn_measurement_device_type 'Bruker SMART CCD area-detector'
_diffrn_measurement_method '\f and \w'
_diffrn_radiation_monochromator graphite
_diffrn_radiation_source 'fine-focus sealed tube'
_diffrn_radiation_type MoK\a
_diffrn_radiation_wavelength 0.71073
_diffrn_reflns_av_R_equivalents 0.0341
_diffrn_reflns_av_sigmaI/netI 0.0773
_diffrn_reflns_limit_h_max 10
_diffrn_reflns_limit_h_min -9
_diffrn_reflns_limit_k_max 24
_diffrn_reflns_limit_k_min -27
_diffrn_reflns_limit_l_max 7
_diffrn_reflns_limit_l_min -8
_diffrn_reflns_number 7629
_diffrn_reflns_theta_full 26.00
_diffrn_reflns_theta_max 26.00
_diffrn_reflns_theta_min 1.86
_diffrn_standards_decay_% 0
_diffrn_standards_interval_count 150
_diffrn_standards_number 2
_exptl_absorpt_coefficient_mu 0.230
_exptl_absorpt_correction_T_max 0.955
_exptl_absorpt_correction_T_min 0.931
_exptl_absorpt_correction_type multi-scan
_exptl_absorpt_process_details '(SADABS; Sheldrick, 1996)'
_exptl_crystal_colour colorless
_exptl_crystal_density_diffrn 1.210
_exptl_crystal_density_method 'not measured'
_exptl_crystal_description block
_exptl_crystal_F_000 512
_exptl_crystal_size_max 0.26
_exptl_crystal_size_mid 0.24
_exptl_crystal_size_min 0.20
_refine_diff_density_max 0.202
_refine_diff_density_min -0.297
_refine_ls_extinction_method none
_refine_ls_goodness_of_fit_ref 1.030
_refine_ls_hydrogen_treatment constr
_refine_ls_matrix_type full
_refine_ls_number_parameters 148
_refine_ls_number_reflns 2565
_refine_ls_number_restraints 0
_refine_ls_restrained_S_all 1.030
_refine_ls_R_factor_all 0.0762
_refine_ls_R_factor_gt 0.0437
_refine_ls_shift/su_max 0.001
_refine_ls_shift/su_mean 0.000
_refine_ls_structure_factor_coef Fsqd
_refine_ls_weighting_details 'calc w = 1/[\s^2^(Fo^2^)+0.2819P] where P = (Fo^2^+2Fc^2^)/3'
_refine_ls_weighting_scheme calc
_refine_ls_wR_factor_gt 0.1047
_refine_ls_wR_factor_ref 0.1215
_reflns_number_gt 1663
_reflns_number_total 2565
_reflns_threshold_expression I>2\s(I)
_cod_data_source_file cv6481.cif
_cod_data_source_block I
_cod_original_sg_symbol_H-M 'P 21/c'
_cod_database_code 2205472

loop_
_symmetry_equiv_pos_as_xyz
'x, y, z'
'-x, y+1/2, -z+1/2'
'-x, -y, -z'
'x, -y-1/2, z-1/2'

loop_
_atom_site_label
_atom_site_fract_x
_atom_site_fract_y
_atom_site_fract_z
_atom_site_U_iso_or_equiv
_atom_site_adp_type
_atom_site_calc_flag
_atom_site_refinement_flags
_atom_site_occupancy
_atom_site_type_symbol
S1 1.19351(7) 0.40489(3) 0.26074(11) 0.0687(2) Uani d . 1 S
N1 1.02438(18) 0.30380(8) 0.2426(2) 0.0479(4) Uani d . 1 N
N2 1.29437(18) 0.29468(9) 0.2764(3) 0.0554(5) Uani d . 1 N
O1 0.95566(18) 0.42417(7) 0.5473(3) 0.0658(5) Uani d . 1 O
C1 1.1643(2) 0.32607(10) 0.2587(3) 0.0486(5) Uani d . 1 C
C2 1.0139(2) 0.24272(10) 0.2419(3) 0.0487(5) Uani d . 1 C
C3 1.1411(3) 0.20650(10) 0.2556(3) 0.0547(6) Uani d . 1 C
H3 1.1327 0.1642 0.2528 0.066 Uiso calc R 1 H
C4 1.2810(2) 0.23402(12) 0.2736(3) 0.0560(6) Uani d . 1 C
C5 0.8590(3) 0.21566(11) 0.2245(4) 0.0650(6) Uani d . 1 C
H5A 0.7849 0.2477 0.2164 0.098 Uiso calc PR 0.50 H
H5B 0.8463 0.1909 0.3391 0.098 Uiso calc PR 0.50 H
H5C 0.8459 0.1910 0.1069 0.098 Uiso calc PR 0.50 H
H5D 0.8665 0.1720 0.2252 0.098 Uiso calc PR 0.50 H
H5E 0.8052 0.2288 0.1025 0.098 Uiso calc PR 0.50 H
H5F 0.8055 0.2287 0.3347 0.098 Uiso calc PR 0.50 H
C6 1.4248(3) 0.19770(13) 0.2902(4) 0.0833(8) Uani d . 1 C
H6A 1.5100 0.2249 0.3016 0.125 Uiso calc PR 0.50 H
H6B 1.4290 0.1728 0.1738 0.125 Uiso calc PR 0.50 H
H6C 1.4276 0.1721 0.4057 0.125 Uiso calc PR 0.50 H
H6D 1.4011 0.1550 0.2858 0.125 Uiso calc PR 0.50 H
H6E 1.4821 0.2070 0.4137 0.125 Uiso calc PR 0.50 H
H6F 1.4834 0.2078 0.1817 0.125 Uiso calc PR 0.50 H
C7 1.0052(3) 0.43377(11) 0.2108(4) 0.0659(6) Uani d . 1 C
H7A 1.0121 0.4762 0.1722 0.079 Uiso calc R 1 H
H7B 0.9573 0.4118 0.0975 0.079 Uiso calc R 1 H
C8 0.9025(2) 0.42990(9) 0.3783(4) 0.0537(6) Uani d . 1 C
C9 0.7336(3) 0.43737(11) 0.3254(4) 0.0610(6) Uani d . 1 C
C10 0.7055(3) 0.49904(14) 0.2212(5) 0.0906(9) Uani d . 1 C
H10A 0.7487 0.5310 0.3051 0.136 Uiso calc R 1 H
H10B 0.5986 0.5056 0.1956 0.136 Uiso calc R 1 H
H10C 0.7518 0.4991 0.0979 0.136 Uiso calc R 1 H
C11 0.6511(3) 0.43673(13) 0.5148(4) 0.0844(8) Uani d . 1 C
H11A 0.6708 0.3989 0.5836 0.127 Uiso calc R 1 H
H11B 0.5442 0.4409 0.4808 0.127 Uiso calc R 1 H
H11C 0.6864 0.4700 0.5990 0.127 Uiso calc R 1 H
C12 0.6739(3) 0.38454(16) 0.1931(6) 0.1152(13) Uani d . 1 C
H12A 0.7183 0.3863 0.0685 0.173 Uiso calc R 1 H
H12B 0.5658 0.3876 0.1698 0.173 Uiso calc R 1 H
H12C 0.7001 0.3466 0.2579 0.173 Uiso calc R 1 H

loop_
_atom_site_aniso_label
_atom_site_aniso_U_11
_atom_site_aniso_U_22
_atom_site_aniso_U_33
_atom_site_aniso_U_12
_atom_site_aniso_U_13
_atom_site_aniso_U_23
S1 0.0508(4) 0.0604(4) 0.0962(5) -0.0113(3) 0.0139(3) -0.0022(3)
N1 0.0429(10) 0.0559(12) 0.0459(10) -0.0047(7) 0.0089(7) -0.0028(8)
N2 0.0421(10) 0.0752(14) 0.0492(11) 0.0041(9) 0.0056(8) -0.0014(9)
O1 0.0618(10) 0.0670(11) 0.0677(11) -0.0030(8) 0.0000(8) 0.0024(8)
C1 0.0451(12) 0.0598(13) 0.0415(11) -0.0035(9) 0.0080(9) -0.0023(10)
C2 0.0533(12) 0.0565(14) 0.0369(11) -0.0056(10) 0.0081(9) -0.0033(10)
C3 0.0669(15) 0.0511(13) 0.0468(13) 0.0051(11) 0.0097(10) -0.0012(10)
C4 0.0530(14) 0.0756(17) 0.0398(12) 0.0139(11) 0.0065(9) 0.0024(11)
C5 0.0633(14) 0.0589(14) 0.0737(16) -0.0142(11) 0.0103(12) -0.0098(12)
C6 0.0678(17) 0.098(2) 0.084(2) 0.0312(14) 0.0078(14) 0.0058(15)
C7 0.0677(15) 0.0539(14) 0.0760(17) -0.0018(11) 0.0063(13) 0.0075(12)
C8 0.0550(13) 0.0349(11) 0.0705(16) -0.0037(9) 0.0017(12) 0.0008(11)
C9 0.0530(13) 0.0509(14) 0.0780(16) 0.0043(10) -0.0003(12) -0.0067(12)
C10 0.083(2) 0.089(2) 0.097(2) 0.0255(15) -0.0026(16) 0.0243(17)
C11 0.0658(17) 0.0743(19) 0.115(2) 0.0109(13) 0.0188(16) 0.0109(17)
C12 0.0626(18) 0.108(3) 0.171(3) -0.0019(16) -0.012(2) -0.067(2)

loop_
_atom_type_symbol
_atom_type_description
_atom_type_scat_dispersion_real
_atom_type_scat_dispersion_imag
_atom_type_scat_source
C C 0.0033 0.0016 'International Tables Vol C Tables 4.2.6.8 and 6.1.1.4'
H H 0.0000 0.0000 'International Tables Vol C Tables 4.2.6.8 and 6.1.1.4'
N N 0.0061 0.0033 'International Tables Vol C Tables 4.2.6.8 and 6.1.1.4'
O O 0.0106 0.0060 'International Tables Vol C Tables 4.2.6.8 and 6.1.1.4'
S S 0.1246 0.1234 'International Tables Vol C Tables 4.2.6.8 and 6.1.1.4'

loop_
_geom_angle_atom_site_label_1
_geom_angle_atom_site_label_2
_geom_angle_atom_site_label_3
_geom_angle
_geom_angle_publ_flag
C1 S1 C7 102.33(11) yes
C1 N1 C2 115.51(18) yes
C4 N2 C1 115.87(18) yes
N1 C1 N2 127.5(2) yes
N1 C1 S1 120.05(16) ?
N2 C1 S1 112.46(15) ?
N1 C2 C3 121.33(19) ?
N1 C2 C5 117.39(19) ?
C3 C2 C5 121.3(2) ?
C4 C3 C2 118.7(2) ?
C4 C3 H3 120.7 ?
C2 C3 H3 120.7 ?
N2 C4 C3 121.11(19) ?
N2 C4 C6 117.0(2) ?
C3 C4 C6 121.9(2) ?
C2 C5 H5A 109.5 ?
C2 C5 H5B 109.5 ?
H5A C5 H5B 109.5 ?
C2 C5 H5C 109.5 ?
H5A C5 H5C 109.5 ?
H5B C5 H5C 109.5 ?
C2 C5 H5D 109.5 ?
H5A C5 H5D 141.1 ?
H5B C5 H5D 56.3 ?
H5C C5 H5D 56.3 ?
C2 C5 H5E 109.5 ?
H5A C5 H5E 56.3 ?
H5B C5 H5E 141.1 ?
H5C C5 H5E 56.3 ?
H5D C5 H5E 109.5 ?
C2 C5 H5F 109.5 ?
H5A C5 H5F 56.3 ?
H5B C5 H5F 56.3 ?
H5C C5 H5F 141.1 ?
H5D C5 H5F 109.5 ?
H5E C5 H5F 109.5 ?
C4 C6 H6A 109.5 ?
C4 C6 H6B 109.5 ?
H6A C6 H6B 109.5 ?
C4 C6 H6C 109.5 ?
H6A C6 H6C 109.5 ?
H6B C6 H6C 109.5 ?
C4 C6 H6D 109.5 ?
H6A C6 H6D 141.1 ?
H6B C6 H6D 56.3 ?
H6C C6 H6D 56.3 ?
C4 C6 H6E 109.5 ?
H6A C6 H6E 56.3 ?
H6B C6 H6E 141.1 ?
H6C C6 H6E 56.3 ?
H6D C6 H6E 109.5 ?
C4 C6 H6F 109.5 ?
H6A C6 H6F 56.3 ?
H6B C6 H6F 56.3 ?
H6C C6 H6F 141.1 ?
H6D C6 H6F 109.5 ?
H6E C6 H6F 109.5 ?
C8 C7 S1 116.78(17) ?
C8 C7 H7A 108.1 ?
S1 C7 H7A 108.1 ?
C8 C7 H7B 108.1 ?
S1 C7 H7B 108.1 ?
H7A C7 H7B 107.3 ?
O1 C8 C7 120.2(2) ?
O1 C8 C9 122.2(2) ?
C7 C8 C9 117.6(2) ?
C8 C9 C11 109.6(2) ?
C8 C9 C12 109.90(19) ?
C11 C9 C12 108.4(2) ?
C8 C9 C10 108.7(2) ?
C11 C9 C10 108.7(2) ?
C12 C9 C10 111.5(3) ?
C9 C10 H10A 109.5 ?
C9 C10 H10B 109.5 ?
H10A C10 H10B 109.5 ?
C9 C10 H10C 109.5 ?
H10A C10 H10C 109.5 ?
H10B C10 H10C 109.5 ?
C9 C11 H11A 109.5 ?
C9 C11 H11B 109.5 ?
H11A C11 H11B 109.5 ?
C9 C11 H11C 109.5 ?
H11A C11 H11C 109.5 ?
H11B C11 H11C 109.5 ?
C9 C12 H12A 109.5 ?
C9 C12 H12B 109.5 ?
H12A C12 H12B 109.5 ?
C9 C12 H12C 109.5 ?
H12A C12 H12C 109.5 ?
H12B C12 H12C 109.5 ?

loop_
_geom_bond_atom_site_label_1
_geom_bond_atom_site_label_2
_geom_bond_distance
_geom_bond_publ_flag
S1 C1 1.748(2) yes
S1 C7 1.790(2) yes
N1 C1 1.329(2) yes
N1 C2 1.343(3) yes
N2 C4 1.336(3) yes
N2 C1 1.339(3) yes
O1 C8 1.203(3) yes
C2 C3 1.376(3) yes
C2 C5 1.492(3) yes
C3 C4 1.375(3) yes
C3 H3 0.9300 ?
C4 C6 1.500(3) ?
C5 H5A 0.9600 ?
C5 H5B 0.9600 ?
C5 H5C 0.9600 ?
C5 H5D 0.9600 ?
C5 H5E 0.9600 ?
C5 H5F 0.9600 ?
C6 H6A 0.9600 ?
C6 H6B 0.9600 ?
C6 H6C 0.9600 ?
C6 H6D 0.9600 ?
C6 H6E 0.9600 ?
C6 H6F 0.9600 ?
C7 C8 1.514(3) ?
C7 H7A 0.9700 ?
C7 H7B 0.9700 ?
C8 C9 1.518(3) ?
C9 C11 1.528(4) ?
C9 C12 1.530(3) ?
C9 C10 1.535(3) ?
C10 H10A 0.9600 ?
C10 H10B 0.9600 ?
C10 H10C 0.9600 ?
C11 H11A 0.9600 ?
C11 H11B 0.9600 ?
C11 H11C 0.9600 ?
C12 H12A 0.9600 ?
C12 H12B 0.9600 ?
C12 H12C 0.9600 ?

loop_
_geom_torsion_atom_site_label_1
_geom_torsion_atom_site_label_2
_geom_torsion_atom_site_label_3
_geom_torsion_atom_site_label_4
_geom_torsion
C2 N1 C1 N2 -0.8(3)
C2 N1 C1 S1 179.80(14)
C4 N2 C1 N1 1.4(3)
C4 N2 C1 S1 -179.22(15)
C7 S1 C1 N1 -6.02(19)
C7 S1 C1 N2 174.52(16)
C1 N1 C2 C3 -0.4(3)
C1 N1 C2 C5 179.86(18)
N1 C2 C3 C4 1.0(3)
C5 C2 C3 C4 -179.3(2)
C1 N2 C4 C3 -0.6(3)
C1 N2 C4 C6 179.16(19)
C2 C3 C4 N2 -0.5(3)
C2 C3 C4 C6 179.7(2)
C1 S1 C7 C8 73.75(19)
S1 C7 C8 O1 20.1(3)
S1 C7 C8 C9 -163.53(16)
O1 C8 C9 C11 0.4(3)
C7 C8 C9 C11 -175.88(19)
O1 C8 C9 C12 -118.6(3)
C7 C8 C9 C12 65.1(3)
O1 C8 C9 C10 119.2(2)
C7 C8 C9 C10 -57.1(3)
